data_2021479
loop_
_publ_author_name
'R\'adai, Zita'
'Kiss, N\'ora Zsuzsa'
'Czugler, M\'aty\'as'
'Karaghiosoff, Konstantin'
'Keglevich, Gy\"orgy'

_publ_section_title
;
 The typical crystal structures of a few representative
 \a-aryl-\a-hydroxyphosphonates
;
_journal_coeditor_code KU3235
_journal_issue 3
_journal_name_full 'Acta Crystallographica Section C'
_journal_page_first
;
;
_journal_paper_doi 10.1107/S2053229619001839
_journal_volume 75
_journal_year 2019
_chemical_formula_iupac 'C21 H20 N O6 P'
_chemical_formula_moiety 'C21 H20 N O6 P'
_chemical_formula_sum 'C21 H20 N O6 P'
_chemical_formula_weight 413.35
_chemical_name_common 3a
_chemical_name_systematic
;
Dibenzyl [hydroxy(2-nitrophenyl)methyl]phosphonate
;
_space_group_crystal_system triclinic
_space_group_IT_number 2
_space_group_name_Hall '-P 1'
_space_group_name_H-M_alt 'P -1'
_symmetry_space_group_name_Hall '-P 1'
_symmetry_space_group_name_H-M 'P -1'
_atom_sites_solution_hydrogens mixed
_audit_creation_method SHELXL-2014
_cell_angle_alpha 111.110(4)
_cell_angle_beta 90.852(3)
_cell_angle_gamma 106.326(3)
_cell_formula_units_Z 4
_cell_length_a 10.0795(3)
_cell_length_b 13.8530(6)
_cell_length_c 15.9354(5)
_cell_measurement_reflns_used 8023
_cell_measurement_temperature 133(2)
_cell_measurement_theta_max 31.3520
_cell_measurement_theta_min 4.2090
_cell_volume 1975.23(14)
_computing_cell_refinement
;
CrysAlis PRO (Agilent, 2014)
;
_computing_data_collection
;
CrysAlis PRO (Agilent, 2014)
;
_computing_data_reduction
;
CrysAlis PRO (Agilent, 2014)
;
_computing_molecular_graphics
;
ORTEP (Burnett & Johnson, 1996), ORTEP-3 (Farrugia, 2012),
PLATON (Spek, 2009) and DIAMOND (Brandenburg, 1999)
;
_computing_publication_material
;
PLATON (Spek, 2009)
;
_computing_structure_refinement
;
SHELXL2014 (Sheldrick, 2015b)
;
_computing_structure_solution
;
SHELXT (Sheldrick, 2015a)
;
_diffrn_ambient_temperature 133(2)
_diffrn_detector_area_resol_mean 15.9809
_diffrn_measured_fraction_theta_full 0.993
_diffrn_measured_fraction_theta_max 0.996
_diffrn_measurement_device_type 'Agilent Xcalibur Sapphire3'
_diffrn_measurement_method '\w scans'
_diffrn_radiation_type MoK\a
_diffrn_radiation_wavelength 0.71073
_diffrn_reflns_av_R_equivalents 0.0377
_diffrn_reflns_av_unetI/netI 0.0441
_diffrn_reflns_limit_h_max 14
_diffrn_reflns_limit_h_min -14
_diffrn_reflns_limit_k_max 19
_diffrn_reflns_limit_k_min -19
_diffrn_reflns_limit_l_max 22
_diffrn_reflns_limit_l_min -22
_diffrn_reflns_number 39828
_diffrn_reflns_theta_full 25.242
_diffrn_reflns_theta_max 30.508
_diffrn_reflns_theta_min 4.148
_diffrn_source 'Enhance (Mo) X-ray Source'
_exptl_absorpt_coefficient_mu 0.178
_exptl_absorpt_correction_T_max 1.00000
_exptl_absorpt_correction_T_min 0.97949
_exptl_absorpt_correction_type multi-scan
_exptl_absorpt_process_details
;
(CrysAlis PRO; Agilent, 2014)
;
_exptl_crystal_colour colorless
_exptl_crystal_density_diffrn 1.390
_exptl_crystal_description block
_exptl_crystal_F_000 864
_exptl_crystal_size_max 0.431
_exptl_crystal_size_mid 0.296
_exptl_crystal_size_min 0.245
_refine_diff_density_max 0.604
_refine_diff_density_min -0.305
_refine_ls_extinction_method none
_refine_ls_goodness_of_fit_ref 1.028
_refine_ls_hydrogen_treatment mixed
_refine_ls_matrix_type full
_refine_ls_number_parameters 565
_refine_ls_number_reflns 11989
_refine_ls_number_restraints 0
_refine_ls_restrained_S_all 1.028
_refine_ls_R_factor_all 0.0744
_refine_ls_R_factor_gt 0.0461
_refine_ls_shift/su_max 0.000
_refine_ls_shift/su_mean 0.000
_refine_ls_structure_factor_coef Fsqd
_refine_ls_weighting_details 'w=1/[\s^2^(Fo^2^)+(0.0527P)^2^+0.5554P] where P=(Fo^2^+2Fc^2^)/3'
_refine_ls_weighting_scheme calc
_refine_ls_wR_factor_gt 0.1066
_refine_ls_wR_factor_ref 0.1243
_reflns_number_gt 8512
_reflns_number_total 11989
_reflns_threshold_expression 'I > 2\s(I)'
_cod_data_source_file ku3235sup1.cif
_cod_data_source_block 3a
_cod_original_cell_volume 1975.23(13)
_cod_database_code 2021479
_shelx_space_group_comment
;
The symmetry employed for this shelxl refinement is uniquely defined
by the following loop, which should always be used as a source of
symmetry information in preference to the above space-group names.
They are only intended as comments.
;
_shelx_estimated_absorpt_t_min 0.927
_shelx_estimated_absorpt_t_max 0.958
_shelxl_version_number 2.014

loop_
_space_group_symop_operation_xyz
'x, y, z'
'-x, -y, -z'

loop_
_atom_site_type_symbol
_atom_site_label
_atom_site_fract_x
_atom_site_fract_y
_atom_site_fract_z
_atom_site_U_iso_or_equiv
_atom_site_adp_type
_atom_site_calc_flag
_atom_site_occupancy
P P1 0.34036(4) 0.33610(3) 0.24334(2) 0.01798(9) Uani d 1
H H400 0.484(2) 0.5613(17) 0.3690(13) 0.033(5) Uiso d 1
P P2 0.65755(4) 0.70132(3) 0.27149(2) 0.01823(9) Uani d 1
H H100 0.496(2) 0.4733(18) 0.1433(14) 0.049(6) Uiso d 1
O O9 0.81171(10) 0.77607(8) 0.30493(7) 0.0215(2) Uani d 1
O O2 0.19137(10) 0.25153(8) 0.20799(7) 0.0211(2) Uani d 1
O O8 0.59353(10) 0.76486(8) 0.22569(7) 0.0227(2) Uani d 1
O O4 0.44813(11) 0.50956(9) 0.38479(7) 0.0235(2) Uani d 1
O O3 0.41292(10) 0.28115(9) 0.29324(8) 0.0236(2) Uani d 1
C C23 0.78247(15) 0.60271(11) 0.11945(10) 0.0191(3) Uani d 1
O O10 0.53685(11) 0.53214(9) 0.12951(7) 0.0246(2) Uani d 1
O O7 0.57636(11) 0.67567(9) 0.34107(7) 0.0258(2) Uani d 1
N N1 -0.00314(13) 0.38299(11) 0.28147(9) 0.0257(3) Uani d 1
O O5 0.06966(12) 0.42184(10) 0.23397(8) 0.0307(3) Uani d 1
C C22 0.67239(15) 0.58044(11) 0.18032(10) 0.0194(3) Uani d 1
H H22 0.6919(4) 0.5306(9) 0.2066(5) 0.023 Uiso calc 1
N N2 0.98969(14) 0.62531(11) 0.22338(9) 0.0252(3) Uani d 1
C C24 0.92640(15) 0.62283(12) 0.13842(10) 0.0212(3) Uani d 1
C C7 0.25435(16) 0.42323(12) 0.47355(10) 0.0229(3) Uani d 1
H H7 0.3525(19) 0.4450(4) 0.4915(4) 0.027 Uiso calc 1
C C1 0.31458(14) 0.45437(11) 0.33225(9) 0.0183(3) Uani d 1
H H1 0.2883(5) 0.5001(8) 0.3057(5) 0.022 Uiso calc 1
C C16 0.03692(16) 0.07050(12) 0.12503(10) 0.0239(3) Uani d 1
C C2 0.20635(14) 0.42283(11) 0.39074(9) 0.0184(3) Uani d 1
C C37 0.40708(15) 0.77098(13) 0.13515(11) 0.0247(3) Uani d 1
O O1 0.41947(11) 0.36438(9) 0.17393(7) 0.0252(2) Uani d 1
C C4 -0.03052(17) 0.35731(14) 0.42395(11) 0.0271(3) Uani d 1
H H4 -0.126(2) 0.3347(5) 0.4066(4) 0.033 Uiso calc 1
C C10 0.59503(17) 0.26396(14) 0.44355(12) 0.0303(4) Uani d 1
H H10 0.5792(4) 0.3293(14) 0.4789(8) 0.036 Uiso calc 1
C C3 0.06145(15) 0.38843(12) 0.36733(10) 0.0207(3) Uani d 1
C C9 0.59567(15) 0.23593(13) 0.35077(11) 0.0247(3) Uani d 1
O O11 0.91432(13) 0.58963(11) 0.27171(8) 0.0348(3) Uani d 1
O O12 1.11618(13) 0.66325(12) 0.24296(9) 0.0416(3) Uani d 1
C C17 -0.08745(17) 0.08349(13) 0.10044(11) 0.0281(3) Uani d 1
H H17 -0.08650(17) 0.1468(13) 0.0867(3) 0.034 Uiso calc 1
C C25 1.01936(17) 0.64088(13) 0.07796(11) 0.0275(3) Uani d 1
H H25 1.116(2) 0.6549(3) 0.0933(3) 0.033 Uiso calc 1
C C28 0.73746(17) 0.60301(12) 0.03646(10) 0.0235(3) Uani d 1
H H28 0.6423(19) 0.5915(3) 0.0215(3) 0.028 Uiso calc 1
C C36 0.44344(16) 0.74987(15) 0.21718(12) 0.0296(4) Uani d 1
H H36A 0.4195(4) 0.8019(7) 0.2729(7) 0.036 Uiso calc 1
H H36B 0.3898(7) 0.6737(10) 0.20999(14) 0.036 Uiso calc 1
C C14 0.62044(16) 0.13931(13) 0.29942(11) 0.0278(3) Uani d 1
H H14 0.62187(17) 0.1196(4) 0.2354(13) 0.033 Uiso calc 1
C C31 1.00525(19) 1.04519(13) 0.37666(11) 0.0303(4) Uani d 1
H H31 0.9248(17) 1.0712(6) 0.37619(11) 0.036 Uiso calc 1
C C8 0.56506(16) 0.30702(14) 0.30601(13) 0.0307(4) Uani d 1
H H8A 0.6094(6) 0.3856(10) 0.3453(5) 0.037 Uiso calc 1
H H8B 0.6020(5) 0.2920(2) 0.2461(8) 0.037 Uiso calc 1
C C21 0.03337(19) -0.01984(14) 0.14458(11) 0.0311(4) Uani d 1
H H21 0.1159(19) -0.0290(2) 0.1615(4) 0.037 Uiso calc 1
C C30 0.98821(15) 0.94508(12) 0.38278(10) 0.0229(3) Uani d 1
C C26 0.97016(18) 0.63830(14) -0.00458(11) 0.0305(4) Uani d 1
H H26 1.0352(13) 0.6495(3) -0.0487(9) 0.037 Uiso calc 1
C C35 1.10341(17) 0.90917(14) 0.38432(11) 0.0292(3) Uani d 1
H H35 1.0927(3) 0.8399(15) 0.38963(16) 0.035 Uiso calc 1
C C29 0.84652(17) 0.87533(13) 0.38640(11) 0.0305(4) Uani d 1
H H29A 0.84691(17) 0.8581(3) 0.4398(8) 0.037 Uiso calc 1
H H29B 0.7788(10) 0.9130(5) 0.38844(12) 0.037 Uiso calc 1
C C19 -0.21548(19) -0.08318(14) 0.11459(11) 0.0327(4) Uani d 1
H H19 -0.3023(19) -0.1358(11) 0.11095(14) 0.039 Uiso calc 1
C C42 0.39673(17) 0.69247(14) 0.04910(12) 0.0288(3) Uani d 1
H H42 0.4117(3) 0.6234(14) 0.04279(17) 0.035 Uiso calc 1
O O6 -0.12840(13) 0.33932(14) 0.26055(10) 0.0544(4) Uani d 1
C C6 0.16325(17) 0.39282(14) 0.53056(11) 0.0276(3) Uani d 1
H H6 0.1977(8) 0.39435(14) 0.5845(12) 0.033 Uiso calc 1
C C18 -0.21298(18) 0.00679(14) 0.09529(12) 0.0321(4) Uani d 1
H H18 -0.3014(19) 0.0165(3) 0.0777(4) 0.038 Uiso calc 1
C C11 0.61763(19) 0.19606(16) 0.48406(13) 0.0372(4) Uani d 1
H H11 0.61670(19) 0.2154(5) 0.5471(14) 0.045 Uiso calc 1
C C27 0.82926(18) 0.61991(14) -0.02487(11) 0.0286(3) Uani d 1
H H27 0.7955(7) 0.61882(14) -0.0800(12) 0.034 Uiso calc 1
C C20 -0.0929(2) -0.09669(14) 0.13900(12) 0.0355(4) Uani d 1
H H20 -0.0943(2) -0.1560(14) 0.1515(3) 0.043 Uiso calc 1
C C5 0.02075(18) 0.36026(14) 0.50618(11) 0.0304(4) Uani d 1
H H5 -0.0428(13) 0.3397(4) 0.5464(8) 0.036 Uiso calc 1
C C38 0.38634(18) 0.86858(15) 0.14305(12) 0.0330(4) Uani d 1
H H38 0.3931(2) 0.9250(12) 0.2036(13) 0.040 Uiso calc 1
C C15 0.17277(18) 0.15174(14) 0.12808(12) 0.0358(4) Uani d 1
H H15A 0.2467(11) 0.1232(4) 0.13115(12) 0.043 Uiso calc 1
H H15B 0.17338(19) 0.1671(3) 0.0749(8) 0.043 Uiso calc 1
C C41 0.36579(19) 0.71037(16) -0.02724(12) 0.0358(4) Uani d 1
H H41 0.3578(3) 0.6543(12) -0.0872(13) 0.043 Uiso calc 1
C C34 1.23371(19) 0.97247(17) 0.37825(12) 0.0382(4) Uani d 1
H H34 1.3155(18) 0.9466(6) 0.37877(12) 0.046 Uiso calc 1
C C13 0.64307(19) 0.07126(15) 0.33998(12) 0.0337(4) Uani d 1
H H13 0.6594(4) 0.0058(15) 0.3047(8) 0.040 Uiso calc 1
C C33 1.2494(2) 1.07134(17) 0.37148(12) 0.0412(5) Uani d 1
H H33 1.337(2) 1.1134(10) 0.36705(16) 0.049 Uiso calc 1
C C12 0.64167(19) 0.09951(17) 0.43228(13) 0.0368(4) Uani d 1
H H12 0.6571(4) 0.0532(11) 0.4601(7) 0.044 Uiso calc 1
C C39 0.3561(2) 0.88701(17) 0.06609(13) 0.0415(5) Uani d 1
H H39 0.3421(4) 0.9554(16) 0.0719(2) 0.050 Uiso calc 1
C C40 0.3460(2) 0.80819(17) -0.01888(13) 0.0411(5) Uani d 1
H H40 0.3252(5) 0.8212(3) -0.0722(13) 0.049 Uiso calc 1
C C32 1.1362(2) 1.10841(15) 0.37123(12) 0.0387(4) Uani d 1
H H32 1.1473(3) 1.1748(16) 0.36747(15) 0.046 Uiso calc 1

loop_
_atom_site_aniso_label
_atom_site_aniso_U_11
_atom_site_aniso_U_22
_atom_site_aniso_U_33
_atom_site_aniso_U_12
_atom_site_aniso_U_13
_atom_site_aniso_U_23
P1 0.01575(17) 0.01667(17) 0.02039(18) 0.00240(13) 0.00380(13) 0.00764(14)
P2 0.01637(17) 0.01721(17) 0.01916(18) 0.00092(13) 0.00155(13) 0.00790(14)
O9 0.0162(5) 0.0184(5) 0.0230(5) 0.0006(4) -0.0003(4) 0.0035(4)
O2 0.0166(5) 0.0184(5) 0.0228(5) 0.0021(4) 0.0029(4) 0.0040(4)
O8 0.0172(5) 0.0242(5) 0.0291(6) 0.0043(4) 0.0033(4) 0.0145(5)
O4 0.0189(5) 0.0210(5) 0.0242(5) -0.0032(4) -0.0018(4) 0.0086(4)
O3 0.0146(5) 0.0244(5) 0.0361(6) 0.0051(4) 0.0053(4) 0.0169(5)
C23 0.0208(7) 0.0149(6) 0.0190(7) 0.0026(5) 0.0011(5) 0.0058(5)
O10 0.0203(5) 0.0218(5) 0.0253(5) -0.0033(4) -0.0036(4) 0.0093(5)
O7 0.0269(6) 0.0245(5) 0.0235(5) 0.0020(4) 0.0068(4) 0.0106(4)
N1 0.0200(6) 0.0308(7) 0.0273(7) 0.0079(5) 0.0010(5) 0.0119(6)
O5 0.0269(6) 0.0434(7) 0.0304(6) 0.0131(5) 0.0052(5) 0.0219(5)
C22 0.0190(7) 0.0165(6) 0.0196(7) 0.0009(5) -0.0006(5) 0.0071(5)
N2 0.0247(7) 0.0295(7) 0.0239(6) 0.0123(6) 0.0016(5) 0.0100(6)
C24 0.0221(7) 0.0208(7) 0.0197(7) 0.0064(6) 0.0013(5) 0.0067(6)
C7 0.0212(7) 0.0230(7) 0.0212(7) 0.0023(6) 0.0008(6) 0.0080(6)
C1 0.0172(6) 0.0167(6) 0.0194(7) 0.0019(5) 0.0017(5) 0.0075(5)
C16 0.0235(7) 0.0184(7) 0.0208(7) 0.0014(6) 0.0047(6) 0.0010(6)
C2 0.0187(7) 0.0161(6) 0.0192(7) 0.0039(5) 0.0033(5) 0.0066(5)
C37 0.0167(7) 0.0290(8) 0.0304(8) 0.0088(6) 0.0044(6) 0.0122(7)
O1 0.0262(6) 0.0236(5) 0.0251(5) 0.0040(4) 0.0088(4) 0.0110(4)
C4 0.0183(7) 0.0324(8) 0.0281(8) 0.0044(6) 0.0058(6) 0.0109(7)
C10 0.0227(8) 0.0283(8) 0.0328(9) 0.0087(7) 0.0030(6) 0.0031(7)
C3 0.0190(7) 0.0219(7) 0.0195(7) 0.0047(6) 0.0011(5) 0.0072(6)
C9 0.0137(6) 0.0247(7) 0.0340(8) 0.0043(6) 0.0010(6) 0.0106(7)
O11 0.0323(6) 0.0561(8) 0.0299(6) 0.0225(6) 0.0096(5) 0.0252(6)
O12 0.0249(6) 0.0562(9) 0.0417(7) 0.0060(6) -0.0060(5) 0.0215(7)
C17 0.0320(9) 0.0220(7) 0.0316(8) 0.0091(6) 0.0073(7) 0.0109(7)
C25 0.0222(8) 0.0307(8) 0.0276(8) 0.0075(6) 0.0055(6) 0.0093(7)
C28 0.0230(7) 0.0239(7) 0.0216(7) 0.0028(6) 0.0000(6) 0.0097(6)
C36 0.0200(7) 0.0417(10) 0.0339(9) 0.0135(7) 0.0076(6) 0.0188(8)
C14 0.0252(8) 0.0303(8) 0.0250(8) 0.0107(7) 0.0007(6) 0.0056(7)
C31 0.0330(9) 0.0247(8) 0.0271(8) 0.0053(7) -0.0001(7) 0.0059(7)
C8 0.0143(7) 0.0323(9) 0.0500(11) 0.0047(6) 0.0049(7) 0.0223(8)
C21 0.0345(9) 0.0292(8) 0.0265(8) 0.0112(7) -0.0011(7) 0.0060(7)
C30 0.0206(7) 0.0213(7) 0.0180(7) 0.0000(6) 0.0011(5) 0.0025(6)
C26 0.0301(8) 0.0344(9) 0.0251(8) 0.0056(7) 0.0079(7) 0.0125(7)
C35 0.0295(8) 0.0281(8) 0.0282(8) 0.0079(7) 0.0047(7) 0.0091(7)
C29 0.0236(8) 0.0265(8) 0.0243(8) -0.0039(6) 0.0043(6) -0.0011(6)
C19 0.0346(9) 0.0247(8) 0.0277(8) -0.0018(7) 0.0076(7) 0.0055(7)
C42 0.0247(8) 0.0255(8) 0.0354(9) 0.0107(6) 0.0045(7) 0.0085(7)
O6 0.0215(6) 0.0889(12) 0.0506(9) -0.0042(7) -0.0089(6) 0.0404(9)
C6 0.0279(8) 0.0330(8) 0.0205(7) 0.0042(7) 0.0028(6) 0.0127(7)
C18 0.0260(8) 0.0335(9) 0.0319(9) 0.0082(7) 0.0036(7) 0.0077(7)
C11 0.0357(10) 0.0486(11) 0.0265(9) 0.0158(9) 0.0033(7) 0.0113(8)
C27 0.0320(9) 0.0307(8) 0.0216(7) 0.0042(7) 0.0017(6) 0.0125(7)
C20 0.0543(12) 0.0212(8) 0.0293(9) 0.0062(8) 0.0048(8) 0.0119(7)
C5 0.0277(8) 0.0350(9) 0.0264(8) 0.0038(7) 0.0095(7) 0.0135(7)
C38 0.0359(9) 0.0319(9) 0.0304(9) 0.0171(8) 0.0012(7) 0.0062(7)
C15 0.0307(9) 0.0243(8) 0.0328(9) -0.0021(7) 0.0109(7) -0.0038(7)
C41 0.0367(10) 0.0427(10) 0.0282(9) 0.0221(8) 0.0050(7) 0.0061(8)
C34 0.0230(8) 0.0537(12) 0.0311(9) 0.0096(8) 0.0042(7) 0.0101(8)
C13 0.0360(9) 0.0317(9) 0.0345(9) 0.0186(8) 0.0004(7) 0.0076(7)
C33 0.0300(9) 0.0445(11) 0.0302(9) -0.0106(8) 0.0033(7) 0.0095(8)
C12 0.0356(10) 0.0463(11) 0.0381(10) 0.0201(9) 0.0009(8) 0.0214(9)
C39 0.0545(12) 0.0402(10) 0.0408(10) 0.0311(10) 0.0054(9) 0.0155(9)
C40 0.0489(12) 0.0548(12) 0.0339(10) 0.0331(10) 0.0084(8) 0.0198(9)
C32 0.0515(12) 0.0240(8) 0.0293(9) -0.0042(8) 0.0022(8) 0.0094(7)

loop_
_atom_type_symbol
_atom_type_description
_atom_type_scat_dispersion_real
_atom_type_scat_dispersion_imag
_atom_type_scat_source
C C 0.0033 0.0016 'International Tables Vol C Tables 4.2.6.8 and 6.1.1.4'
H H 0.0000 0.0000 'International Tables Vol C Tables 4.2.6.8 and 6.1.1.4'
N N 0.0061 0.0033 'International Tables Vol C Tables 4.2.6.8 and 6.1.1.4'
O O 0.0106 0.0060 'International Tables Vol C Tables 4.2.6.8 and 6.1.1.4'
P P 0.1023 0.0942 'International Tables Vol C Tables 4.2.6.8 and 6.1.1.4'

loop_
_geom_angle_atom_site_label_1
_geom_angle_atom_site_label_2
_geom_angle_atom_site_label_3
_geom_angle
O1 P1 O2 115.93(6)
O1 P1 O3 113.27(6)
O2 P1 O3 102.41(6)
O1 P1 C1 112.69(6)
O2 P1 C1 105.42(6)
O3 P1 C1 106.07(6)
O7 P2 O9 116.27(6)
O7 P2 O8 112.73(6)
O9 P2 O8 102.91(6)
O7 P2 C22 112.87(6)
O9 P2 C22 104.04(6)
O8 P2 C22 107.00(6)
C29 O9 P2 121.07(9)
C15 O2 P1 119.34(9)
C36 O8 P2 121.24(9)
C1 O4 H400 106.0(14)
C8 O3 P1 121.25(9)
C28 C23 C24 116.06(13)
C28 C23 C22 117.55(13)
C24 C23 C22 126.39(13)
C22 O10 H100 105.9(14)
O6 N1 O5 122.33(14)
O6 N1 C3 118.26(13)
O5 N1 C3 119.42(12)
O10 C22 C23 110.48(11)
O10 C22 P2 103.59(9)
C23 C22 P2 114.88(10)
O10 C22 H22 109.2
C23 C22 H22 109.2
P2 C22 H22 109.2
O12 N2 O11 122.37(14)
O12 N2 C24 118.50(13)
O11 N2 C24 119.13(13)
C25 C24 C23 122.44(14)
C25 C24 N2 115.16(13)
C23 C24 N2 122.40(13)
C6 C7 C2 121.76(14)
C6 C7 H7 119.1
C2 C7 H7 119.1
O4 C1 C2 110.39(11)
O4 C1 P1 103.70(9)
C2 C1 P1 112.43(9)
O4 C1 H1 110.1
C2 C1 H1 110.1
P1 C1 H1 110.1
C17 C16 C21 119.06(15)
C17 C16 C15 120.16(16)
C21 C16 C15 120.76(16)
C7 C2 C3 116.59(13)
C7 C2 C1 117.57(13)
C3 C2 C1 125.77(13)
C38 C37 C42 118.93(16)
C38 C37 C36 121.39(15)
C42 C37 C36 119.67(15)
C5 C4 C3 119.88(15)
C5 C4 H4 120.1
C3 C4 H4 120.1
C11 C10 C9 120.30(16)
C11 C10 H10 119.9
C9 C10 H10 119.9
C4 C3 C2 121.95(14)
C4 C3 N1 115.85(13)
C2 C3 N1 122.20(13)
C10 C9 C14 119.18(16)
C10 C9 C8 120.42(15)
C14 C9 C8 120.37(15)
C18 C17 C16 120.15(16)
C18 C17 H17 119.9
C16 C17 H17 119.9
C26 C25 C24 119.74(15)
C26 C25 H25 120.1
C24 C25 H25 120.1
C27 C28 C23 121.98(15)
C27 C28 H28 119.0
C23 C28 H28 119.0
O8 C36 C37 107.48(12)
O8 C36 H36A 110.2
C37 C36 H36A 110.2
O8 C36 H36B 110.2
C37 C36 H36B 110.2
H36A C36 H36B 108.5
C13 C14 C9 120.53(16)
C13 C14 H14 119.7
C9 C14 H14 119.7
C32 C31 C30 120.22(17)
C32 C31 H31 119.9
C30 C31 H31 119.9
O3 C8 C9 106.44(12)
O3 C8 H8A 110.4
C9 C8 H8A 110.4
O3 C8 H8B 110.4
C9 C8 H8B 110.4
H8A C8 H8B 108.6
C16 C21 C20 120.52(17)
C16 C21 H21 119.7
C20 C21 H21 119.7
C31 C30 C35 119.51(15)
C31 C30 C29 120.41(15)
C35 C30 C29 120.07(15)
C27 C26 C25 119.23(15)
C27 C26 H26 120.4
C25 C26 H26 120.4
C34 C35 C30 119.92(17)
C34 C35 H35 120.0
C30 C35 H35 120.0
O9 C29 C30 107.49(12)
O9 C29 H29A 110.2
C30 C29 H29A 110.2
O9 C29 H29B 110.2
C30 C29 H29B 110.2
H29A C29 H29B 108.5
C20 C19 C18 119.87(16)
C20 C19 H19 120.1
C18 C19 H19 120.1
C41 C42 C37 120.89(16)
C41 C42 H42 119.6
C37 C42 H42 119.6
C5 C6 C7 120.42(15)
C5 C6 H6 119.8
C7 C6 H6 119.8
C19 C18 C17 120.38(17)
C19 C18 H18 119.8
C17 C18 H18 119.8
C10 C11 C12 120.18(17)
C10 C11 H11 119.9
C12 C11 H11 119.9
C26 C27 C28 120.53(15)
C26 C27 H27 119.7
C28 C27 H27 119.7
C19 C20 C21 120.02(17)
C19 C20 H20 120.0
C21 C20 H20 120.0
C6 C5 C4 119.38(15)
C6 C5 H5 120.3
C4 C5 H5 120.3
C39 C38 C37 120.22(17)
C39 C38 H38 119.9
C37 C38 H38 119.9
O2 C15 C16 109.09(12)
O2 C15 H15A 109.9
C16 C15 H15A 109.9
O2 C15 H15B 109.9
C16 C15 H15B 109.9
H15A C15 H15B 108.3
C42 C41 C40 119.88(17)
C42 C41 H41 120.1
C40 C41 H41 120.1
C33 C34 C35 120.16(18)
C33 C34 H34 119.9
C35 C34 H34 119.9
C12 C13 C14 119.93(17)
C12 C13 H13 120.0
C14 C13 H13 120.0
C34 C33 C32 120.37(17)
C34 C33 H33 119.8
C32 C33 H33 119.8
C13 C12 C11 119.87(18)
C13 C12 H12 120.1
C11 C12 H12 120.1
C40 C39 C38 120.17(18)
C40 C39 H39 119.9
C38 C39 H39 119.9
C39 C40 C41 119.91(18)
C39 C40 H40 120.0
C41 C40 H40 120.0
C33 C32 C31 119.81(18)
C33 C32 H32 120.1
C31 C32 H32 120.1

loop_
_geom_bond_atom_site_label_1
_geom_bond_atom_site_label_2
_geom_bond_distance
P1 O1 1.4749(11)
P1 O2 1.5670(10)
P1 O3 1.5743(11)
P1 C1 1.8269(14)
P2 O7 1.4739(11)
P2 O9 1.5634(10)
P2 O8 1.5785(11)
P2 C22 1.8255(15)
O9 C29 1.4590(18)
O2 C15 1.4653(18)
O8 C36 1.4654(18)
O4 C1 1.4228(17)
O4 H400 0.83(2)
O3 C8 1.4665(18)
C23 C28 1.394(2)
C23 C24 1.405(2)
C23 C22 1.5238(19)
O10 C22 1.4257(17)
O10 H100 0.91(2)
N1 O6 1.2182(17)
N1 O5 1.2202(17)
N1 C3 1.4740(19)
C22 H22 0.987(17)
N2 O12 1.2216(17)
N2 O11 1.2229(17)
N2 C24 1.4729(19)
C24 C25 1.392(2)
C7 C6 1.389(2)
C7 C2 1.396(2)
C7 H7 0.955(18)
C1 C2 1.5183(19)
C1 H1 0.968(17)
C16 C17 1.386(2)
C16 C21 1.386(2)
C16 C15 1.495(2)
C2 C3 1.401(2)
C37 C38 1.387(2)
C37 C42 1.390(2)
C37 C36 1.500(2)
C4 C5 1.384(2)
C4 C3 1.393(2)
C4 H4 0.926(19)
C10 C11 1.381(3)
C10 C9 1.387(2)
C10 H10 0.94(2)
C9 C14 1.389(2)
C9 C8 1.498(2)
C17 C18 1.384(2)
C17 H17 0.98(2)
C25 C26 1.383(2)
C25 H25 0.948(19)
C28 C27 1.391(2)
C28 H28 0.940(18)
C36 H36A 1.005(13)
C36 H36B 1.005(13)
C14 C13 1.383(2)
C14 H14 0.958(19)
C31 C32 1.387(2)
C31 C30 1.388(2)
C31 H31 0.98(2)
C8 H8A 1.002(13)
C8 H8B 1.002(13)
C21 C20 1.388(2)
C21 H21 0.93(2)
C30 C35 1.389(2)
C30 C29 1.498(2)
C26 C27 1.382(2)
C26 H26 0.992(19)
C35 C34 1.386(2)
C35 H35 0.97(2)
C29 H29A 0.963(13)
C29 H29B 0.963(13)
C19 C20 1.372(3)
C19 C18 1.381(3)
C19 H19 0.95(2)
C42 C41 1.374(2)
C42 H42 0.98(2)
C6 C5 1.382(2)
C6 H6 0.913(19)
C18 H18 0.99(2)
C11 C12 1.386(3)
C11 H11 0.94(2)
C27 H27 0.93(2)
C20 H20 0.91(2)
C5 H5 0.971(19)
C38 C39 1.386(3)
C38 H38 0.99(2)
C15 H15A 0.945(14)
C15 H15B 0.945(14)
C41 C40 1.384(3)
C41 H41 0.98(2)
C34 C33 1.377(3)
C34 H34 0.99(2)
C13 C12 1.380(3)
C13 H13 0.94(2)
C33 C32 1.378(3)
C33 H33 0.93(2)
C12 H12 0.94(2)
C39 C40 1.380(3)
C39 H39 0.97(2)
C40 H40 0.96(2)
C32 H32 0.92(2)

loop_
_geom_torsion_atom_site_label_1
_geom_torsion_atom_site_label_2
_geom_torsion_atom_site_label_3
_geom_torsion_atom_site_label_4
_geom_torsion
O7 P2 O9 C29 -46.67(14)
O8 P2 O9 C29 77.05(13)
C22 P2 O9 C29 -171.44(12)
O1 P1 O2 C15 47.15(14)
O3 P1 O2 C15 -76.68(13)
C1 P1 O2 C15 172.54(12)
O7 P2 O8 C36 -29.37(13)
O9 P2 O8 C36 -155.41(11)
C22 P2 O8 C36 95.30(12)
O1 P1 O3 C8 30.14(14)
O2 P1 O3 C8 155.73(12)
C1 P1 O3 C8 -93.98(12)
C28 C23 C22 O10 17.28(18)
C24 C23 C22 O10 -162.46(13)
C28 C23 C22 P2 -99.44(14)
C24 C23 C22 P2 80.82(17)
O7 P2 C22 O10 73.45(10)
O9 P2 C22 O10 -159.63(9)
O8 P2 C22 O10 -51.13(10)
O7 P2 C22 C23 -165.96(10)
O9 P2 C22 C23 -39.04(12)
O8 P2 C22 C23 69.46(11)
C28 C23 C24 C25 -0.7(2)
C22 C23 C24 C25 179.04(14)
C28 C23 C24 N2 179.89(13)
C22 C23 C24 N2 -0.4(2)
O12 N2 C24 C25 14.3(2)
O11 N2 C24 C25 -165.73(14)
O12 N2 C24 C23 -166.23(14)
O11 N2 C24 C23 13.7(2)
O1 P1 C1 O4 -74.02(10)
O2 P1 C1 O4 158.60(9)
O3 P1 C1 O4 50.46(10)
O1 P1 C1 C2 166.73(10)
O2 P1 C1 C2 39.35(12)
O3 P1 C1 C2 -68.79(11)
C6 C7 C2 C3 -1.0(2)
C6 C7 C2 C1 -178.26(14)
O4 C1 C2 C7 -17.19(18)
P1 C1 C2 C7 98.08(14)
O4 C1 C2 C3 165.85(13)
P1 C1 C2 C3 -78.88(16)
C5 C4 C3 C2 0.2(2)
C5 C4 C3 N1 -179.72(15)
C7 C2 C3 C4 0.7(2)
C1 C2 C3 C4 177.68(14)
C7 C2 C3 N1 -179.35(13)
C1 C2 C3 N1 -2.4(2)
O6 N1 C3 C4 -9.3(2)
O5 N1 C3 C4 170.73(14)
O6 N1 C3 C2 170.71(16)
O5 N1 C3 C2 -9.2(2)
C11 C10 C9 C14 -0.5(2)
C11 C10 C9 C8 177.34(15)
C21 C16 C17 C18 -0.2(2)
C15 C16 C17 C18 178.28(15)
C23 C24 C25 C26 -0.6(2)
N2 C24 C25 C26 178.85(15)
C24 C23 C28 C27 1.3(2)
C22 C23 C28 C27 -178.43(14)
P2 O8 C36 C37 -151.53(11)
C38 C37 C36 O8 -101.89(17)
C42 C37 C36 O8 76.69(18)
C10 C9 C14 C13 0.5(2)
C8 C9 C14 C13 -177.33(15)
P1 O3 C8 C9 -176.94(10)
C10 C9 C8 O3 -80.39(18)
C14 C9 C8 O3 97.46(16)
C17 C16 C21 C20 0.5(2)
C15 C16 C21 C20 -178.07(15)
C32 C31 C30 C35 0.6(2)
C32 C31 C30 C29 -178.51(15)
C24 C25 C26 C27 1.3(3)
C31 C30 C35 C34 -1.1(2)
C29 C30 C35 C34 178.09(15)
P2 O9 C29 C30 -161.51(11)
C31 C30 C29 O9 115.86(16)
C35 C30 C29 O9 -63.28(19)
C38 C37 C42 C41 -0.3(2)
C36 C37 C42 C41 -178.94(15)
C2 C7 C6 C5 0.4(2)
C20 C19 C18 C17 0.0(3)
C16 C17 C18 C19 0.0(2)
C9 C10 C11 C12 0.3(3)
C25 C26 C27 C28 -0.7(3)
C23 C28 C27 C26 -0.7(2)
C18 C19 C20 C21 0.2(3)
C16 C21 C20 C19 -0.4(3)
C7 C6 C5 C4 0.6(3)
C3 C4 C5 C6 -0.9(3)
C42 C37 C38 C39 -0.1(3)
C36 C37 C38 C39 178.44(16)
P1 O2 C15 C16 162.34(11)
C17 C16 C15 O2 73.8(2)
C21 C16 C15 O2 -107.72(17)
C37 C42 C41 C40 0.7(3)
C30 C35 C34 C33 0.6(3)
C9 C14 C13 C12 -0.3(3)
C35 C34 C33 C32 0.4(3)
C14 C13 C12 C11 0.0(3)
C10 C11 C12 C13 0.0(3)
C37 C38 C39 C40 0.3(3)
C38 C39 C40 C41 0.1(3)
C42 C41 C40 C39 -0.6(3)
C34 C33 C32 C31 -0.8(3)
C30 C31 C32 C33 0.3(3)

_cod_database_fobs_code 2021479
